data_7235336
loop_
_publ_author_name
'Chernykh, Anton V.'
'Radchenko, Dmytro S.'
'Grygorenko, Oleksandr O.'
'Volochnyuk, Dmitriy M.'
'Shishkina, Svitlana V.'
'Shishkin, Oleg V.'
'Komarov, Igor V.'

_publ_section_title
;
 Conformationally restricted glutamic acid analogues: stereoisomers of
 1-aminospiro[3.3]heptane-1,6-dicarboxylic acid
;
_journal_issue 21
_journal_name_full 'RSC Advances'
_journal_page_first 10894
_journal_paper_doi 10.1039/c3ra47725h
_journal_volume 4
_journal_year 2014
_chemical_formula_moiety 'C18 H21 N O4'
_chemical_formula_sum 'C18 H21 N O4'
_chemical_formula_weight 315.36
_space_group_IT_number 4
_space_group_name_Hall 'P 2yb'
_space_group_name_H-M_alt 'P 1 21 1'
_symmetry_cell_setting monoclinic
_symmetry_space_group_name_H-M 'P 1 21 1'
_atom_sites_solution_hydrogens difmap
_atom_sites_solution_primary direct
_atom_sites_solution_secondary difmap
_audit_creation_method SHELXL-97
_cell_angle_alpha 90.00
_cell_angle_beta 98.37(3)
_cell_angle_gamma 90.00
_cell_formula_units_Z 2
_cell_length_a 10.260(3)
_cell_length_b 5.820(2)
_cell_length_c 14.060(4)
_cell_measurement_reflns_used 302
_cell_measurement_temperature 293(2)
_cell_measurement_theta_max 17.63
_cell_measurement_theta_min 3.30
_cell_volume 830.6(4)
_computing_cell_refinement
;
CrysAlis RED, Oxford Diffraction Ltd.,
Version 1.171.33.52 (release 06-11-2009 CrysAlis171 .NET)
(compiled Nov  6 2009,16:24:50)
;
_computing_data_collection
;
CrysAlis CCD, Oxford Diffraction Ltd.,
Version 1.171.33.52 (release 06-11-2009 CrysAlis171 .NET)
(compiled Nov  6 2009,16:24:50)
;
_computing_data_reduction
;
CrysAlis RED, Oxford Diffraction Ltd.,
Version 1.171.33.52 (release 06-11-2009 CrysAlis171 .NET)
(compiled Nov  6 2009,16:24:50)
;
_computing_molecular_graphics 'XP (Siemens, 1998)'
_computing_publication_material 'SHELXTL (Sheldrick, 1998)'
_computing_structure_refinement 'SHELXTL (Sheldrick, 1998)'
_computing_structure_solution 'SHELXTL (Sheldrick, 1998)'
_diffrn_ambient_temperature 293(2)
_diffrn_detector_area_resol_mean 16.1827
_diffrn_measured_fraction_theta_full 0.984
_diffrn_measured_fraction_theta_max 0.984
_diffrn_measurement_device_type Xcalibur"3
_diffrn_measurement_method \w-scans
_diffrn_radiation_monochromator graphite
_diffrn_radiation_source 'Enhance (Mo) X-ray Source'
_diffrn_radiation_type MoK\a
_diffrn_radiation_wavelength 0.71073
_diffrn_reflns_av_R_equivalents 0.1552
_diffrn_reflns_av_sigmaI/netI 0.4140
_diffrn_reflns_limit_h_max 14
_diffrn_reflns_limit_h_min -14
_diffrn_reflns_limit_k_max 7
_diffrn_reflns_limit_k_min -8
_diffrn_reflns_limit_l_max 19
_diffrn_reflns_limit_l_min -13
_diffrn_reflns_number 7180
_diffrn_reflns_theta_full 30.00
_diffrn_reflns_theta_max 30.00
_diffrn_reflns_theta_min 2.93
_diffrn_standards_interval_count 50
_diffrn_standards_number 2
_exptl_absorpt_coefficient_mu 0.089
_exptl_absorpt_correction_type none
_exptl_crystal_colour colourless
_exptl_crystal_density_diffrn 1.261
_exptl_crystal_density_method 'not measured'
_exptl_crystal_description stick
_exptl_crystal_F_000 336
_exptl_crystal_size_max 0.30
_exptl_crystal_size_mid 0.05
_exptl_crystal_size_min 0.05
_refine_diff_density_max 0.179
_refine_diff_density_min -0.167
_refine_diff_density_rms 0.040
_refine_ls_abs_structure_details 'Flack H D (1983), Acta Cryst. A39, 876-881'
_refine_ls_abs_structure_Flack 5(4)
_refine_ls_extinction_method none
_refine_ls_goodness_of_fit_ref 0.696
_refine_ls_hydrogen_treatment constr
_refine_ls_matrix_type full
_refine_ls_number_parameters 212
_refine_ls_number_reflns 4370
_refine_ls_number_restraints 1
_refine_ls_restrained_S_all 0.696
_refine_ls_R_factor_all 0.3881
_refine_ls_R_factor_gt 0.0664
_refine_ls_shift/su_max 0.000
_refine_ls_shift/su_mean 0.000
_refine_ls_structure_factor_coef Fsqd
_refine_ls_weighting_details 'calc w=1/[\s^2^(Fo^2^)+(0.0000P)^2^+0.0000P] where P=(Fo^2^+2Fc^2^)/3'
_refine_ls_weighting_scheme calc
_refine_ls_wR_factor_gt 0.0943
_refine_ls_wR_factor_ref 0.1590
_reflns_number_gt 836
_reflns_number_total 4370
_reflns_threshold_expression >2sigma(I)
_cod_data_source_file c3ra47725h2.cif
_cod_data_source_block 18c
_cod_original_cell_volume 830.6(5)
_cod_original_sg_symbol_H-M P2(1)
_cod_database_code 7235336

loop_
_symmetry_equiv_pos_as_xyz
'x, y, z'
'-x, y+1/2, -z'

loop_
_atom_site_label
_atom_site_type_symbol
_atom_site_fract_x
_atom_site_fract_y
_atom_site_fract_z
_atom_site_U_iso_or_equiv
_atom_site_adp_type
_atom_site_occupancy
_atom_site_symmetry_multiplicity
_atom_site_calc_flag
_atom_site_refinement_flags
O1 O 0.6774(5) -0.0663(8) 0.1019(3) 0.0849(13) Uani 1 1 d .
O2 O 0.4630(4) -0.1055(9) 0.0675(3) 0.0919(14) Uani 1 1 d .
O3 O 0.8193(7) 0.0443(14) 0.4550(5) 0.189(3) Uani 1 1 d .
O4 O 0.7127(5) -0.2478(11) 0.4987(4) 0.1131(18) Uani 1 1 d .
N1 N 0.6469(6) 0.3909(10) 0.1618(4) 0.0685(16) Uani 1 1 d .
H1N H 0.614(6) 0.499(13) 0.138(5) 0.082 Uiso 1 1 d .
C1 C 0.7637(6) 0.3184(11) 0.1220(4) 0.0668(18) Uani 1 1 d .
H1 H 0.7490 0.3351 0.0519 0.080 Uiso 1 1 calc R
C2 C 0.7856(6) 0.0708(11) 0.1487(5) 0.079(2) Uani 1 1 d .
H2A H 0.8674 0.0183 0.1292 0.095 Uiso 1 1 calc R
H2B H 0.7923 0.0534 0.2178 0.095 Uiso 1 1 calc R
C3 C 0.5554(7) 0.0050(12) 0.1029(5) 0.0699(19) Uani 1 1 d .
C4 C 0.5396(5) 0.2227(12) 0.1629(4) 0.0646(17) Uani 1 1 d .
C5 C 0.4012(5) 0.3282(12) 0.1435(4) 0.081(2) Uani 1 1 d .
H5A H 0.3512 0.2794 0.0830 0.098 Uiso 1 1 calc R
H5B H 0.4011 0.4943 0.1488 0.098 Uiso 1 1 calc R
C6 C 0.3589(6) 0.2041(15) 0.2326(5) 0.107(3) Uani 1 1 d .
H6A H 0.3219 0.3055 0.2765 0.128 Uiso 1 1 calc R
H6B H 0.3036 0.0703 0.2168 0.128 Uiso 1 1 calc R
C7 C 0.5067(6) 0.1476(12) 0.2633(4) 0.0670(19) Uani 1 1 d .
C8 C 0.5780(6) 0.2538(13) 0.3564(4) 0.086(2) Uani 1 1 d .
H8A H 0.6631 0.3184 0.3492 0.103 Uiso 1 1 calc R
H8B H 0.5249 0.3658 0.3845 0.103 Uiso 1 1 calc R
C9 C 0.5881(7) 0.0234(13) 0.4095(5) 0.078(2) Uani 1 1 d .
H9 H 0.5196 0.0108 0.4510 0.094 Uiso 1 1 calc R
C10 C 0.5419(5) -0.0952(13) 0.3087(4) 0.086(2) Uani 1 1 d .
H10A H 0.6123 -0.1726 0.2822 0.103 Uiso 1 1 calc R
H10B H 0.4663 -0.1954 0.3082 0.103 Uiso 1 1 calc R
C11 C 0.7135(10) -0.0507(16) 0.4597(6) 0.109(3) Uani 1 1 d .
C12 C 0.8329(7) -0.3482(16) 0.5408(6) 0.131(3) Uani 1 1 d .
H12A H 0.8154 -0.4668 0.5847 0.196 Uiso 1 1 calc R
H12B H 0.8879 -0.2327 0.5750 0.196 Uiso 1 1 calc R
H12C H 0.8769 -0.4131 0.4914 0.196 Uiso 1 1 calc R
C13 C 0.8822(6) 0.4539(12) 0.1642(5) 0.0668(18) Uani 1 1 d .
C14 C 0.9035(7) 0.5290(13) 0.2573(6) 0.089(2) Uani 1 1 d .
H14 H 0.8418 0.4993 0.2981 0.107 Uiso 1 1 calc R
C15 C 1.0196(8) 0.6515(15) 0.2914(6) 0.109(3) Uani 1 1 d .
H15 H 1.0328 0.7062 0.3542 0.130 Uiso 1 1 calc R
C16 C 1.1109(7) 0.6898(15) 0.2341(7) 0.105(3) Uani 1 1 d .
H16 H 1.1896 0.7616 0.2585 0.126 Uiso 1 1 calc R
C17 C 1.0887(8) 0.6246(16) 0.1418(7) 0.108(3) Uani 1 1 d .
H17 H 1.1493 0.6611 0.1009 0.129 Uiso 1 1 calc R
C18 C 0.9774(7) 0.5046(15) 0.1076(5) 0.092(2) Uani 1 1 d .
H18 H 0.9654 0.4554 0.0440 0.110 Uiso 1 1 calc R

loop_
_atom_site_aniso_label
_atom_site_aniso_U_11
_atom_site_aniso_U_22
_atom_site_aniso_U_33
_atom_site_aniso_U_23
_atom_site_aniso_U_13
_atom_site_aniso_U_12
O1 0.106(3) 0.028(3) 0.118(3) -0.015(3) 0.005(3) 0.002(3)
O2 0.128(3) 0.038(3) 0.103(3) 0.001(3) -0.009(3) -0.019(3)
O3 0.184(6) 0.082(6) 0.278(8) 0.055(6) -0.045(5) -0.031(5)
O4 0.112(4) 0.066(5) 0.157(5) 0.025(4) 0.006(3) 0.005(4)
N1 0.082(4) 0.024(3) 0.100(4) -0.012(3) 0.015(3) -0.010(3)
C1 0.077(4) 0.030(4) 0.094(4) 0.004(4) 0.015(4) 0.018(4)
C2 0.079(4) 0.024(4) 0.129(5) 0.002(4) -0.006(4) 0.012(4)
C3 0.086(5) 0.030(4) 0.094(5) -0.004(4) 0.012(4) -0.011(4)
C4 0.063(4) 0.047(5) 0.082(4) -0.002(4) 0.004(3) 0.010(4)
C5 0.092(4) 0.036(5) 0.114(5) 0.003(4) 0.008(4) -0.014(4)
C6 0.105(5) 0.064(7) 0.156(6) 0.020(6) 0.032(5) -0.001(5)
C7 0.114(5) 0.039(4) 0.047(4) 0.018(3) 0.007(4) -0.010(4)
C8 0.138(6) 0.038(5) 0.091(5) 0.013(4) 0.050(4) 0.003(5)
C9 0.114(5) 0.045(5) 0.079(5) 0.006(4) 0.023(4) 0.003(4)
C10 0.104(4) 0.046(5) 0.107(5) 0.017(5) 0.014(4) -0.027(4)
C11 0.149(8) 0.043(6) 0.122(6) 0.010(5) -0.027(6) -0.034(6)
C12 0.146(6) 0.093(9) 0.144(7) 0.009(6) -0.010(5) 0.029(7)
C13 0.065(4) 0.044(5) 0.095(5) 0.012(4) 0.022(4) -0.011(3)
C14 0.112(6) 0.043(5) 0.111(6) 0.009(5) 0.015(5) -0.011(4)
C15 0.111(6) 0.089(8) 0.120(6) 0.008(6) -0.004(5) -0.042(6)
C16 0.084(5) 0.076(7) 0.154(8) 0.020(7) 0.012(6) -0.037(5)
C17 0.109(6) 0.075(7) 0.142(8) 0.033(6) 0.029(6) -0.010(6)
C18 0.093(5) 0.075(7) 0.110(6) 0.005(6) 0.019(5) 0.003(5)

loop_
_atom_type_symbol
_atom_type_description
_atom_type_scat_dispersion_real
_atom_type_scat_dispersion_imag
_atom_type_scat_source
C C 0.0033 0.0016 'International Tables Vol C Tables 4.2.6.8 and 6.1.1.4'
H H 0.0000 0.0000 'International Tables Vol C Tables 4.2.6.8 and 6.1.1.4'
N N 0.0061 0.0033 'International Tables Vol C Tables 4.2.6.8 and 6.1.1.4'
O O 0.0106 0.0060 'International Tables Vol C Tables 4.2.6.8 and 6.1.1.4'

loop_
_geom_angle_atom_site_label_1
_geom_angle_atom_site_label_2
_geom_angle_atom_site_label_3
_geom_angle
C3 O1 C2 119.2(5)
C11 O4 C12 119.5(7)
C1 N1 C4 117.9(5)
N1 C1 C13 111.2(5)
N1 C1 C2 106.5(5)
C13 C1 C2 109.0(5)
O1 C2 C1 109.9(5)
O2 C3 O1 121.6(7)
O2 C3 C4 122.0(6)
O1 C3 C4 116.0(5)
N1 C4 C5 113.9(6)
N1 C4 C3 113.6(5)
C5 C4 C3 113.5(5)
N1 C4 C7 117.1(5)
C5 C4 C7 87.5(4)
C3 C4 C7 108.5(6)
C4 C5 C6 91.8(5)
C7 C6 C5 86.9(4)
C8 C7 C6 118.5(6)
C8 C7 C4 121.3(5)
C6 C7 C4 91.2(4)
C8 C7 C10 87.9(4)
C6 C7 C10 117.5(5)
C4 C7 C10 123.5(6)
C9 C8 C7 93.1(5)
C11 C9 C8 119.6(6)
C11 C9 C10 115.9(6)
C8 C9 C10 87.4(5)
C7 C10 C9 89.6(5)
O3 C11 O4 119.4(9)
O3 C11 C9 124.9(9)
O4 C11 C9 114.8(8)
C14 C13 C18 117.1(6)
C14 C13 C1 123.7(6)
C18 C13 C1 119.2(7)
C13 C14 C15 119.7(7)
C16 C15 C14 120.7(8)
C15 C16 C17 120.0(8)
C16 C17 C18 120.1(8)
C17 C18 C13 122.2(7)

loop_
_geom_bond_atom_site_label_1
_geom_bond_atom_site_label_2
_geom_bond_distance
O1 C3 1.321(6)
O1 C2 1.444(7)
O2 C3 1.192(6)
O3 C11 1.228(9)
O4 C11 1.272(10)
O4 C12 1.414(7)
N1 C1 1.457(7)
N1 C4 1.475(8)
C1 C13 1.497(8)
C1 C2 1.498(9)
C3 C4 1.544(9)
C4 C5 1.535(7)
C4 C7 1.561(7)
C5 C6 1.561(7)
C6 C7 1.551(7)
C7 C8 1.533(8)
C7 C10 1.571(9)
C8 C9 1.531(9)
C9 C11 1.440(9)
C9 C10 1.586(8)
C13 C14 1.368(7)
C13 C18 1.378(7)
C14 C15 1.410(8)
C15 C16 1.339(7)
C16 C17 1.340(8)
C17 C18 1.365(9)

loop_
_geom_torsion_atom_site_label_1
_geom_torsion_atom_site_label_2
_geom_torsion_atom_site_label_3
_geom_torsion_atom_site_label_4
_geom_torsion
C4 N1 C1 C13 -154.0(5)
C4 N1 C1 C2 -35.5(8)
C3 O1 C2 C1 -45.7(7)
N1 C1 C2 O1 64.9(7)
C13 C1 C2 O1 -175.1(5)
C2 O1 C3 O2 -177.9(6)
C2 O1 C3 C4 -5.2(8)
C1 N1 C4 C5 -143.6(5)
C1 N1 C4 C3 -11.4(8)
C1 N1 C4 C7 116.5(6)
O2 C3 C4 N1 -152.7(6)
O1 C3 C4 N1 34.6(8)
O2 C3 C4 C5 -20.3(9)
O1 C3 C4 C5 167.0(5)
O2 C3 C4 C7 75.2(8)
O1 C3 C4 C7 -97.5(6)
N1 C4 C5 C6 -130.9(6)
C3 C4 C5 C6 96.9(6)
C7 C4 C5 C6 -12.2(5)
C4 C5 C6 C7 12.3(5)
C5 C6 C7 C8 115.0(6)
C5 C6 C7 C4 -12.1(5)
C5 C6 C7 C10 -141.4(6)
N1 C4 C7 C8 3.2(9)
C5 C4 C7 C8 -112.5(6)
C3 C4 C7 C8 133.5(6)
N1 C4 C7 C6 128.0(6)
C5 C4 C7 C6 12.3(5)
C3 C4 C7 C6 -101.7(5)
N1 C4 C7 C10 -107.4(7)
C5 C4 C7 C10 136.9(6)
C3 C4 C7 C10 22.9(8)
C6 C7 C8 C9 109.3(6)
C4 C7 C8 C9 -139.7(6)
C10 C7 C8 C9 -11.0(5)
C7 C8 C9 C11 129.4(6)
C7 C8 C9 C10 10.9(5)
C8 C7 C10 C9 10.6(5)
C6 C7 C10 C9 -110.7(6)
C4 C7 C10 C9 137.5(6)
C11 C9 C10 C7 -132.5(6)
C8 C9 C10 C7 -10.7(5)
C12 O4 C11 O3 3.6(14)
C12 O4 C11 C9 173.2(6)
C8 C9 C11 O3 -8.7(13)
C10 C9 C11 O3 93.9(11)
C8 C9 C11 O4 -177.7(7)
C10 C9 C11 O4 -75.1(10)
N1 C1 C13 C14 35.1(9)
C2 C1 C13 C14 -82.0(8)
N1 C1 C13 C18 -146.0(6)
C2 C1 C13 C18 96.9(7)
C18 C13 C14 C15 -0.3(10)
C1 C13 C14 C15 178.6(7)
C13 C14 C15 C16 -1.8(12)
C14 C15 C16 C17 4.3(13)
C15 C16 C17 C18 -4.7(14)
C16 C17 C18 C13 2.6(13)
C14 C13 C18 C17 -0.1(11)
C1 C13 C18 C17 -179.0(7)
